data_4315062
loop_
_publ_author_name
'Hai-Ying Wang'
'Jun-Yan Cheng'
'Jian-Ping Ma'
'Yu-Bin Dong'
'Ru-Qi Huang'

_publ_section_title
;
 Synthesis and Characterization of New Coordination Polymers with Tunable
 Luminescent Properties Generated from Bent 1,2,4-Triazole-Bridged
 N,N'-Dioxides and Ln(III) Salts
;
_journal_name_full 'Inorganic Chemistry'
_journal_page_first 2416
_journal_page_last 2426
_journal_paper_doi 10.1021/ic902311g
_journal_volume 49
_journal_year 2010
_chemical_formula_sum 'C24 H28 Cl3 N12 O20 Tm'
_chemical_formula_weight 1079.86
_chemical_name_systematic
; 
 ? 
;
_space_group_IT_number 2
_symmetry_cell_setting triclinic
_symmetry_space_group_name_Hall '-P 1'
_symmetry_space_group_name_H-M 'P -1'
_atom_sites_solution_hydrogens geom
_atom_sites_solution_primary direct
_atom_sites_solution_secondary difmap
_audit_creation_method SHELXL-97
_cell_angle_alpha 91.927(2)
_cell_angle_beta 94.929(2)
_cell_angle_gamma 90.397(2)
_cell_formula_units_Z 2
_cell_length_a 9.2035(13)
_cell_length_b 11.7560(16)
_cell_length_c 17.331(2)
_cell_measurement_reflns_used 3616
_cell_measurement_temperature 298(2)
_cell_measurement_theta_max 26.291
_cell_measurement_theta_min 2.361
_cell_volume 1867.1(4)
_computing_cell_refinement 'Bruker SMART'
_computing_data_collection 'Bruker SMART'
_computing_data_reduction 'Bruker SAINT'
_computing_molecular_graphics 'Bruker SHELXTL'
_computing_publication_material 'Bruker SHELXTL'
_computing_structure_refinement 'SHELXL-97 (Sheldrick, 1997)'
_computing_structure_solution 'SHELXS-97 (Sheldrick, 1990)'
_diffrn_ambient_temperature 298(2)
_diffrn_measured_fraction_theta_full 0.980
_diffrn_measured_fraction_theta_max 0.980
_diffrn_measurement_device_type 'CCD area detector'
_diffrn_measurement_method 'phi and omega scans'
_diffrn_radiation_monochromator graphite
_diffrn_radiation_source 'fine-focus sealed tube'
_diffrn_radiation_type MoK\a
_diffrn_radiation_wavelength 0.71073
_diffrn_reflns_av_R_equivalents 0.0255
_diffrn_reflns_av_sigmaI/netI 0.0575
_diffrn_reflns_limit_h_max 11
_diffrn_reflns_limit_h_min -10
_diffrn_reflns_limit_k_max 9
_diffrn_reflns_limit_k_min -14
_diffrn_reflns_limit_l_max 19
_diffrn_reflns_limit_l_min -20
_diffrn_reflns_number 9827
_diffrn_reflns_theta_full 25.50
_diffrn_reflns_theta_max 25.50
_diffrn_reflns_theta_min 1.18
_exptl_absorpt_coefficient_mu 2.690
_exptl_absorpt_correction_T_max 0.8553
_exptl_absorpt_correction_T_min 0.4615
_exptl_absorpt_correction_type multi-scan
_exptl_absorpt_process_details sadabs
_exptl_crystal_colour colourless
_exptl_crystal_density_diffrn 1.921
_exptl_crystal_density_method 'not measured'
_exptl_crystal_description block
_exptl_crystal_F_000 1072
_exptl_crystal_size_max 0.34
_exptl_crystal_size_mid 0.09
_exptl_crystal_size_min 0.06
_refine_diff_density_max 1.496
_refine_diff_density_min -0.742
_refine_diff_density_rms 0.130
_refine_ls_extinction_method none
_refine_ls_goodness_of_fit_ref 1.046
_refine_ls_hydrogen_treatment constr
_refine_ls_matrix_type full
_refine_ls_number_parameters 442
_refine_ls_number_reflns 6792
_refine_ls_number_restraints 0
_refine_ls_restrained_S_all 1.046
_refine_ls_R_factor_all 0.0526
_refine_ls_R_factor_gt 0.0457
_refine_ls_shift/su_max 0.001
_refine_ls_shift/su_mean 0.000
_refine_ls_structure_factor_coef Fsqd
_refine_ls_weighting_details 'calc w=1/[\s^2^(Fo^2^)+(0.0516P)^2^+4.8392P] where P=(Fo^2^+2Fc^2^)/3'
_refine_ls_weighting_scheme calc
_refine_ls_wR_factor_gt 0.1096
_refine_ls_wR_factor_ref 0.1139
_reflns_number_gt 6021
_reflns_number_total 6792
_reflns_threshold_expression >2sigma(I)
_cod_data_source_file ic902311g_si_001_11.cif
_cod_data_source_block 10
_cod_depositor_comments
;
The following automatic conversions were performed:

'_symmetry_cell_setting' value 'Triclinic' changed to 'triclinic'
according to the built-in table from CIF Core dictionary named
'cif_core.dic' version 2.4.1 from 2010-06-29.

Automatic conversion script
Id: cif_fix_values 1646 2011-03-28 12:23:43Z adriana 
;
_cod_original_cell_volume 1867.0(4)
_cod_database_code 4315062

loop_
_symmetry_equiv_pos_as_xyz
'x, y, z'
'-x, -y, -z'

loop_
_atom_site_label
_atom_site_type_symbol
_atom_site_fract_x
_atom_site_fract_y
_atom_site_fract_z
_atom_site_U_iso_or_equiv
_atom_site_adp_type
_atom_site_occupancy
_atom_site_symmetry_multiplicity
_atom_site_calc_flag
_atom_site_refinement_flags
_atom_site_disorder_assembly
_atom_site_disorder_group
C1 C 1.1671(7) -0.1158(5) 0.8295(4) 0.0373(14) Uani 1 1 d . . .
H1 H 1.1937 -0.1856 0.8084 0.045 Uiso 1 1 calc R . .
C2 C 1.2498(7) -0.0676(6) 0.8911(4) 0.0420(15) Uani 1 1 d . . .
H2 H 1.3322 -0.1047 0.9120 0.050 Uiso 1 1 calc R . .
C3 C 1.2114(7) 0.0361(5) 0.9226(4) 0.0390(15) Uani 1 1 d . . .
H3 H 1.2682 0.0702 0.9641 0.047 Uiso 1 1 calc R . .
C4 C 1.0863(7) 0.0885(5) 0.8912(3) 0.0332(13) Uani 1 1 d . . .
C5 C 1.0051(7) 0.0365(5) 0.8291(3) 0.0338(13) Uani 1 1 d . . .
H5 H 0.9205 0.0705 0.8081 0.041 Uiso 1 1 calc R . .
C6 C 1.0317(7) 0.1911(5) 0.9287(3) 0.0319(13) Uani 1 1 d . . .
C7 C 0.9137(6) 0.3470(5) 0.9528(3) 0.0298(13) Uani 1 1 d . . .
C8 C 0.8199(7) 0.4470(5) 0.9458(3) 0.0329(13) Uani 1 1 d . . .
C9 C 0.7638(7) 0.4916(6) 1.0126(3) 0.0393(15) Uani 1 1 d . . .
H9 H 0.7886 0.4596 1.0602 0.047 Uiso 1 1 calc R . .
C10 C 0.6714(8) 0.5834(6) 1.0076(4) 0.0437(16) Uani 1 1 d . . .
H10 H 0.6343 0.6140 1.0519 0.052 Uiso 1 1 calc R . .
C11 C 0.6348(8) 0.6292(6) 0.9373(4) 0.0434(16) Uani 1 1 d . . .
H11 H 0.5720 0.6908 0.9336 0.052 Uiso 1 1 calc R . .
C12 C 0.7789(7) 0.4957(5) 0.8768(3) 0.0332(13) Uani 1 1 d . . .
H12 H 0.8136 0.4662 0.8314 0.040 Uiso 1 1 calc R . .
C13 C 0.3705(8) 0.8807(6) 0.6852(4) 0.0439(16) Uani 1 1 d . . .
H13 H 0.3494 0.8135 0.7090 0.053 Uiso 1 1 calc R . .
C14 C 0.2722(8) 0.9239(6) 0.6303(4) 0.0498(18) Uani 1 1 d . . .
H14 H 0.1851 0.8850 0.6160 0.060 Uiso 1 1 calc R . .
C15 C 0.3013(7) 1.0240(6) 0.5964(4) 0.0430(16) Uani 1 1 d . . .
H15 H 0.2334 1.0539 0.5599 0.052 Uiso 1 1 calc R . .
C16 C 0.4311(7) 1.0803(5) 0.6164(3) 0.0340(14) Uani 1 1 d . . .
C17 C 0.5308(7) 1.0335(5) 0.6712(3) 0.0355(14) Uani 1 1 d . . .
H17 H 0.6201 1.0695 0.6847 0.043 Uiso 1 1 calc R . .
C18 C 0.4745(7) 1.1813(5) 0.5758(4) 0.0345(14) Uani 1 1 d . . .
C19 C 0.5846(7) 1.3358(5) 0.5468(3) 0.0326(13) Uani 1 1 d . . .
C20 C 0.6824(7) 1.4363(5) 0.5465(3) 0.0337(13) Uani 1 1 d . . .
C21 C 0.7191(8) 1.4742(6) 0.4765(4) 0.0445(16) Uani 1 1 d . . .
H21 H 0.6796 1.4389 0.4305 0.053 Uiso 1 1 calc R . .
C22 C 0.8143(9) 1.5645(6) 0.4746(4) 0.0496(18) Uani 1 1 d . . .
H22 H 0.8403 1.5894 0.4272 0.060 Uiso 1 1 calc R . .
C23 C 0.8716(8) 1.6183(6) 0.5425(4) 0.0430(16) Uani 1 1 d . . .
H23 H 0.9345 1.6803 0.5415 0.052 Uiso 1 1 calc R . .
C24 C 0.7423(7) 1.4912(5) 0.6139(3) 0.0335(13) Uani 1 1 d . . .
H24 H 0.7186 1.4670 0.6618 0.040 Uiso 1 1 calc R . .
Cl1 Cl 0.58376(19) 0.14702(15) 0.88476(11) 0.0478(4) Uani 1 1 d . . .
Cl2 Cl 0.2930(2) 0.5094(2) 0.76496(13) 0.0677(6) Uani 1 1 d . . .
Cl3 Cl 0.93145(3) 0.15346(2) 0.606304(13) 0.0605(5) Uani 1 1 d . . .
H8B H 0.6960 0.8617 0.5889 0.073 Uiso 1 1 d R . .
H8A H 0.8262 0.9069 0.6179 0.073 Uiso 1 1 d R . .
H6B H 0.8344 0.8473 0.9121 0.073 Uiso 1 1 d R . .
H5B H 1.0154 0.6329 0.7919 0.073 Uiso 1 1 d R . .
H6A H 0.7169 0.9011 0.8726 0.073 Uiso 1 1 d R . .
H5A H 0.9935 0.6745 0.8684 0.073 Uiso 1 1 d R . .
H7A H 0.5138 0.6419 0.6883 0.073 Uiso 1 1 d R . .
H7B H 0.5441 0.6946 0.6214 0.073 Uiso 1 1 d R . .
H5C H 1.0334 0.3209 0.7998 0.073 Uiso 1 1 d R . .
H5D H 0.8990 0.2471 0.7891 0.073 Uiso 1 1 d R . .
H12A H 0.5029 1.3130 0.7048 0.073 Uiso 1 1 d R . .
H12B H 0.6573 1.2547 0.7045 0.073 Uiso 1 1 d R . .
Tm1 Tm 0.77445(3) 0.76563(2) 0.744786(13) 0.02846(10) Uani 1 1 d R . .
N1 N 0.68967(3) 0.58511(2) 0.873534(13) 0.0333(11) Uani 1 1 d R . .
N2 N 0.95845(3) 0.30363(2) 1.019531(13) 0.0384(12) Uani 1 1 d R . .
N3 N 1.03260(3) 0.20476(2) 1.003896(13) 0.0369(12) Uani 1 1 d R . .
N4 N 0.96043(3) 0.27944(2) 0.894169(13) 0.0311(11) Uani 1 1 d R . .
N5 N 0.94535(3) 0.30519(2) 0.815845(13) 0.0417(13) Uani 1 1 d R . .
N6 N 0.49734(3) 0.93546(2) 0.704674(13) 0.0376(12) Uani 1 1 d R . .
N7 N 1.04774(3) -0.06342(2) 0.798951(13) 0.0323(11) Uani 1 1 d R . .
N8 N 0.83428(3) 1.57915(2) 0.610102(13) 0.0361(12) Uani 1 1 d R . .
N9 N 0.51992(3) 1.28953(2) 0.483121(13) 0.0404(13) Uani 1 1 d R . .
N10 N 0.44966(3) 1.19188(2) 0.501136(13) 0.0410(13) Uani 1 1 d R . .
N11 N 0.55461(3) 1.27235(2) 0.607714(13) 0.0322(11) Uani 1 1 d R . .
N12 N 0.59045(3) 1.30424(2) 0.685912(13) 0.0438(13) Uani 1 1 d R . .
O1 O 0.88872(3) 1.63130(2) 0.675266(13) 0.0407(11) Uani 1 1 d R . .
O2 O 0.59365(3) 0.89496(2) 0.757691(13) 0.0450(12) Uani 1 1 d R . .
O3 O 0.96663(3) -0.11182(2) 0.738954(13) 0.0404(11) Uani 1 1 d R . .
O4 O 0.65458(3) 0.63096(2) 0.805314(13) 0.0411(11) Uani 1 1 d R . .
O5 O 0.96660(3) 0.67527(2) 0.820420(13) 0.0368(10) Uani 1 1 d R . .
O6 O 0.78412(3) 0.85309(2) 0.868907(13) 0.0400(10) Uani 1 1 d R . .
O7 O 0.57536(3) 0.68216(2) 0.667714(13) 0.0366(10) Uani 1 1 d R . .
O8 O 0.76605(3) 0.85318(2) 0.623435(13) 0.0432(11) Uani 1 1 d R . .
O9 O 0.15374(3) 0.48634(2) 0.770470(13) 0.159(5) Uani 1 1 d R . .
O10 O 0.39028(3) 0.45317(2) 0.817968(13) 0.147(4) Uani 1 1 d R . .
O11 O 0.30267(3) 0.62286(2) 0.787436(13) 0.252(9) Uani 1 1 d R . .
O12 O 0.36048(3) 0.50510(2) 0.700380(13) 0.165(5) Uani 1 1 d R . .
O13 O 0.44670(3) 0.14682(2) 0.839253(13) 0.109(3) Uani 1 1 d R . .
O14 O 0.60086(3) 0.03800(2) 0.917131(13) 0.089(2) Uani 1 1 d R . .
O15 O 0.58795(3) 0.23058(2) 0.944369(13) 0.108(3) Uani 1 1 d R . .
O16 O 0.68959(3) 0.16677(2) 0.832029(13) 0.087(2) Uani 1 1 d R . .
O17 O 0.84687(3) 0.16111(2) 0.670844(13) 0.0814(19) Uani 1 1 d R . .
O18 O 0.94744(3) 0.03860(2) 0.582782(13) 0.0775(18) Uani 1 1 d R . .
O19 O 1.06990(3) 0.19692(2) 0.630697(13) 0.217(8) Uani 1 1 d R . .
O20 O 0.87051(3) 0.21649(2) 0.547246(13) 0.189(6) Uani 1 1 d R . .

loop_
_atom_site_aniso_label
_atom_site_aniso_U_11
_atom_site_aniso_U_22
_atom_site_aniso_U_33
_atom_site_aniso_U_23
_atom_site_aniso_U_13
_atom_site_aniso_U_12
C1 0.037(3) 0.036(3) 0.041(4) 0.002(3) 0.010(3) 0.003(3)
C2 0.030(3) 0.048(4) 0.047(4) 0.005(3) -0.004(3) 0.009(3)
C3 0.044(4) 0.039(4) 0.031(3) -0.001(3) -0.008(3) 0.002(3)
C4 0.040(3) 0.029(3) 0.031(3) 0.001(2) 0.000(3) -0.005(3)
C5 0.038(3) 0.030(3) 0.032(3) 0.007(3) -0.007(3) 0.000(3)
C6 0.037(3) 0.032(3) 0.025(3) -0.001(2) -0.003(2) -0.005(3)
C7 0.037(3) 0.027(3) 0.025(3) 0.005(2) -0.002(2) -0.002(2)
C8 0.037(3) 0.030(3) 0.031(3) 0.009(2) -0.007(3) -0.006(2)
C9 0.054(4) 0.043(4) 0.022(3) 0.013(3) 0.005(3) 0.008(3)
C10 0.054(4) 0.046(4) 0.033(3) 0.009(3) 0.009(3) 0.010(3)
C11 0.048(4) 0.043(4) 0.040(4) 0.007(3) 0.003(3) 0.010(3)
C12 0.048(4) 0.031(3) 0.021(3) 0.004(2) 0.005(3) -0.005(3)
C13 0.045(4) 0.044(4) 0.046(4) 0.008(3) 0.015(3) 0.011(3)
C14 0.037(4) 0.053(4) 0.061(5) 0.012(4) 0.011(3) 0.003(3)
C15 0.035(4) 0.048(4) 0.046(4) 0.014(3) -0.003(3) 0.011(3)
C16 0.038(3) 0.036(3) 0.028(3) 0.004(3) 0.001(3) 0.011(3)
C17 0.042(4) 0.031(3) 0.033(3) 0.005(3) -0.001(3) 0.009(3)
C18 0.034(3) 0.037(3) 0.032(3) 0.010(3) -0.004(3) 0.012(3)
C19 0.042(4) 0.031(3) 0.024(3) 0.003(2) -0.003(3) 0.010(3)
C20 0.044(4) 0.026(3) 0.029(3) 0.003(2) -0.006(3) 0.008(3)
C21 0.061(4) 0.049(4) 0.023(3) -0.002(3) 0.001(3) -0.007(3)
C22 0.068(5) 0.054(4) 0.028(3) 0.001(3) 0.007(3) -0.007(4)
C23 0.053(4) 0.035(4) 0.040(4) 0.000(3) 0.002(3) -0.001(3)
C24 0.043(4) 0.031(3) 0.026(3) 0.001(2) 0.002(3) 0.006(3)
Cl1 0.0455(10) 0.0472(10) 0.0514(10) 0.0047(8) 0.0077(8) 0.0032(7)
Cl2 0.0622(13) 0.0854(16) 0.0608(13) 0.0276(11) 0.0255(10) 0.0164(11)
Cl3 0.0571(12) 0.0509(11) 0.0781(14) 0.0157(10) 0.0251(10) 0.0168(9)
Tm1 0.04175(17) 0.02361(15) 0.01880(14) 0.00359(9) -0.00576(10) 0.00247(10)
N1 0.036(3) 0.035(3) 0.028(3) 0.012(2) -0.005(2) -0.001(2)
N2 0.057(3) 0.033(3) 0.024(3) 0.004(2) -0.005(2) 0.008(2)
N3 0.047(3) 0.036(3) 0.027(3) 0.001(2) -0.006(2) 0.007(2)
N4 0.038(3) 0.032(3) 0.023(2) 0.004(2) -0.005(2) 0.000(2)
N5 0.056(4) 0.044(3) 0.026(3) 0.005(2) 0.003(2) -0.003(3)
N6 0.050(3) 0.034(3) 0.029(3) 0.004(2) 0.002(2) 0.015(2)
N7 0.039(3) 0.030(3) 0.027(3) 0.001(2) -0.001(2) -0.001(2)
N8 0.039(3) 0.035(3) 0.033(3) -0.004(2) -0.001(2) 0.006(2)
N9 0.054(3) 0.039(3) 0.026(3) 0.004(2) -0.010(2) 0.000(3)
N10 0.053(3) 0.039(3) 0.029(3) 0.007(2) -0.011(2) 0.001(3)
N11 0.039(3) 0.033(3) 0.023(3) 0.001(2) -0.004(2) 0.007(2)
N12 0.062(4) 0.043(3) 0.026(3) 0.001(2) 0.000(3) 0.006(3)
O1 0.052(3) 0.040(3) 0.027(2) -0.0087(19) -0.009(2) 0.007(2)
O2 0.070(3) 0.038(2) 0.025(2) 0.0052(18) -0.010(2) 0.022(2)
O3 0.061(3) 0.035(2) 0.023(2) 0.0001(18) -0.007(2) -0.010(2)
O4 0.049(3) 0.042(3) 0.032(2) 0.0157(19) -0.010(2) -0.002(2)
O5 0.048(3) 0.037(2) 0.024(2) 0.0011(17) -0.0082(18) 0.0077(19)
O6 0.053(3) 0.043(3) 0.022(2) -0.0006(18) -0.0064(19) 0.015(2)
O7 0.046(3) 0.039(2) 0.024(2) 0.0059(18) -0.0069(18) -0.0097(19)
O8 0.059(3) 0.041(3) 0.027(2) 0.0124(19) -0.010(2) -0.012(2)
O9 0.071(6) 0.105(7) 0.307(15) 0.024(8) 0.050(7) -0.011(5)
O10 0.181(10) 0.176(10) 0.089(6) 0.068(6) 0.012(6) 0.066(8)
O11 0.130(9) 0.089(7) 0.55(3) 0.023(12) 0.105(14) 0.032(6)
O12 0.130(8) 0.316(16) 0.053(5) 0.028(7) 0.016(5) -0.010(9)
O13 0.056(4) 0.153(8) 0.118(6) 0.035(5) -0.007(4) -0.017(4)
O14 0.144(7) 0.071(4) 0.056(4) 0.014(3) 0.017(4) 0.034(4)
O15 0.166(8) 0.069(5) 0.090(5) -0.024(4) 0.031(5) 0.017(5)
O16 0.062(4) 0.122(6) 0.077(4) 0.006(4) 0.016(3) -0.020(4)
O17 0.075(4) 0.112(5) 0.058(4) -0.008(4) 0.012(3) 0.010(4)
O18 0.083(4) 0.064(4) 0.089(5) -0.004(3) 0.030(4) -0.003(3)
O19 0.079(6) 0.119(8) 0.46(2) -0.121(11) 0.086(9) -0.035(5)
O20 0.260(14) 0.199(11) 0.130(8) 0.102(8) 0.096(9) 0.145(10)

loop_
_atom_type_symbol
_atom_type_description
_atom_type_scat_dispersion_real
_atom_type_scat_dispersion_imag
_atom_type_scat_source
C C 0.0033 0.0016 'International Tables Vol C Tables 4.2.6.8 and 6.1.1.4'
H H 0.0000 0.0000 'International Tables Vol C Tables 4.2.6.8 and 6.1.1.4'
N N 0.0061 0.0033 'International Tables Vol C Tables 4.2.6.8 and 6.1.1.4'
O O 0.0106 0.0060 'International Tables Vol C Tables 4.2.6.8 and 6.1.1.4'
Cl Cl 0.1484 0.1585 'International Tables Vol C Tables 4.2.6.8 and 6.1.1.4'
Tm Tm -0.3139 5.2483 'International Tables Vol C Tables 4.2.6.8 and 6.1.1.4'

loop_
_geom_angle_atom_site_label_1
_geom_angle_atom_site_label_2
_geom_angle_atom_site_label_3
_geom_angle
_geom_angle_site_symmetry_1
_geom_angle_site_symmetry_3
_geom_angle_publ_flag
N7 C1 C2 120.6(5) . . ?
N7 C1 H1 119.7 . . ?
C2 C1 H1 119.7 . . ?
C1 C2 C3 120.1(6) . . ?
C1 C2 H2 120.0 . . ?
C3 C2 H2 120.0 . . ?
C2 C3 C4 118.8(6) . . ?
C2 C3 H3 120.6 . . ?
C4 C3 H3 120.6 . . ?
C5 C4 C3 119.3(6) . . ?
C5 C4 C6 119.9(6) . . ?
C3 C4 C6 120.5(5) . . ?
N7 C5 C4 120.2(5) . . ?
N7 C5 H5 119.9 . . ?
C4 C5 H5 119.9 . . ?
N3 C6 N4 109.3(4) . . ?
N3 C6 C4 122.8(5) . . ?
N4 C6 C4 127.6(5) . . ?
N2 C7 N4 108.9(4) . . ?
N2 C7 C8 123.3(5) . . ?
N4 C7 C8 127.6(5) . . ?
C12 C8 C9 118.3(6) . . ?
C12 C8 C7 123.5(6) . . ?
C9 C8 C7 118.2(5) . . ?
C10 C9 C8 119.6(6) . . ?
C10 C9 H9 120.2 . . ?
C8 C9 H9 120.2 . . ?
C11 C10 C9 119.8(6) . . ?
C11 C10 H10 120.1 . . ?
C9 C10 H10 120.1 . . ?
N1 C11 C10 119.8(6) . . ?
N1 C11 H11 120.1 . . ?
C10 C11 H11 120.1 . . ?
N1 C12 C8 120.9(5) . . ?
N1 C12 H12 119.5 . . ?
C8 C12 H12 119.5 . . ?
N6 C13 C14 119.9(6) . . ?
N6 C13 H13 120.1 . . ?
C14 C13 H13 120.1 . . ?
C13 C14 C15 120.3(7) . . ?
C13 C14 H14 119.9 . . ?
C15 C14 H14 119.9 . . ?
C14 C15 C16 119.8(6) . . ?
C14 C15 H15 120.1 . . ?
C16 C15 H15 120.1 . . ?
C15 C16 C17 118.8(6) . . ?
C15 C16 C18 121.9(6) . . ?
C17 C16 C18 118.9(6) . . ?
N6 C17 C16 119.8(6) . . ?
N6 C17 H17 120.1 . . ?
C16 C17 H17 120.1 . . ?
N10 C18 N11 110.1(4) . . ?
N10 C18 C16 123.3(5) . . ?
N11 C18 C16 126.4(5) . . ?
N9 C19 N11 109.1(4) . . ?
N9 C19 C20 122.3(5) . . ?
N11 C19 C20 128.5(5) . . ?
C21 C20 C24 118.7(6) . . ?
C21 C20 C19 118.6(5) . . ?
C24 C20 C19 122.6(5) . . ?
C22 C21 C20 119.8(6) . . ?
C22 C21 H21 120.1 . . ?
C20 C21 H21 120.1 . . ?
C21 C22 C23 120.4(6) . . ?
C21 C22 H22 119.8 . . ?
C23 C22 H22 119.8 . . ?
N8 C23 C22 118.5(6) . . ?
N8 C23 H23 120.7 . . ?
C22 C23 H23 120.7 . . ?
N8 C24 C20 120.0(5) . . ?
N8 C24 H24 120.0 . . ?
C20 C24 H24 120.0 . . ?
O15 Cl1 O16 112.15(12) . . ?
O15 Cl1 O14 109.51(12) . . ?
O16 Cl1 O14 111.20(12) . . ?
O15 Cl1 O13 110.99(12) . . ?
O16 Cl1 O13 105.30(12) . . ?
O14 Cl1 O13 107.54(12) . . ?
O9 Cl2 O12 125.93(19) . . ?
O9 Cl2 O11 102.26(14) . . ?
O12 Cl2 O11 103.16(14) . . ?
O9 Cl2 O10 114.76(14) . . ?
O12 Cl2 O10 103.01(14) . . ?
O11 Cl2 O10 105.57(17) . . ?
O20 Cl3 O19 109.4 . . ?
O20 Cl3 O18 111.8 . . ?
O19 Cl3 O18 107.7 . . ?
O20 Cl3 O17 110.4 . . ?
O19 Cl3 O17 107.2 . . ?
O18 Cl3 O17 110.2 . . ?
O4 Tm1 O1 91.6 . 1_545 ?
O4 Tm1 O2 92.4 . . ?
O1 Tm1 O2 151.8 1_545 . ?
O4 Tm1 O3 151.4 . 1_565 ?
O1 Tm1 O3 90.4 1_545 1_565 ?
O2 Tm1 O3 99.2 . 1_565 ?
O4 Tm1 O6 81.2 . . ?
O1 Tm1 O6 141.2 1_545 . ?
O2 Tm1 O6 67.0 . . ?
O3 Tm1 O6 79.5 1_565 . ?
O4 Tm1 O7 66.3 . . ?
O1 Tm1 O7 78.8 1_545 . ?
O2 Tm1 O7 77.3 . . ?
O3 Tm1 O7 141.9 1_565 . ?
O6 Tm1 O7 130.1 . . ?
O4 Tm1 O8 139.7 . . ?
O1 Tm1 O8 80.0 1_545 . ?
O2 Tm1 O8 78.9 . . ?
O3 Tm1 O8 68.6 1_565 . ?
O6 Tm1 O8 128.3 . . ?
O7 Tm1 O8 73.5 . . ?
O4 Tm1 O5 77.3 . . ?
O1 Tm1 O5 67.5 1_545 . ?
O2 Tm1 O5 140.5 . . ?
O3 Tm1 O5 77.2 1_565 . ?
O6 Tm1 O5 73.7 . . ?
O7 Tm1 O5 129.0 . . ?
O8 Tm1 O5 132.1 . . ?
O4 N1 C12 118.9(2) . . ?
O4 N1 C11 119.5(3) . . ?
C12 N1 C11 121.6(4) . . ?
C7 N2 N3 107.6(3) . . ?
C6 N3 N2 108.0(3) . . ?
C6 N4 C7 106.2(3) . . ?
C6 N4 N5 128.8(2) . . ?
C7 N4 N5 124.8(2) . . ?
N4 N5 H5C 109.6 . . ?
N4 N5 H5D 108.6 . . ?
H5C N5 H5D 113.4 . . ?
O2 N6 C13 120.7(3) . . ?
O2 N6 C17 118.0(3) . . ?
C13 N6 C17 121.3(4) . . ?
O3 N7 C1 120.1(3) . . ?
O3 N7 C5 118.8(3) . . ?
C1 N7 C5 121.1(4) . . ?
O1 N8 C24 119.0(3) . . ?
O1 N8 C23 118.5(3) . . ?
C24 N8 C23 122.5(4) . . ?
C19 N9 N10 108.7(3) . . ?
C18 N10 N9 106.8(3) . . ?
C19 N11 C18 105.3(4) . . ?
C19 N11 N12 124.6(3) . . ?
C18 N11 N12 129.9(3) . . ?
N11 N12 H12A 103.4 . . ?
N11 N12 H12B 106.7 . . ?
H12A N12 H12B 123.3 . . ?
N8 O1 Tm1 125.9 . 1_565 ?
N6 O2 Tm1 129.9 . . ?
N7 O3 Tm1 126.6 . 1_545 ?
N1 O4 Tm1 129.2 . . ?
Tm1 O5 H5B 110.7 . . ?
Tm1 O5 H5A 134.4 . . ?
H5B O5 H5A 114.9 . . ?
Tm1 O6 H6B 137.2 . . ?
Tm1 O6 H6A 111.8 . . ?
H6B O6 H6A 110.8 . . ?
Tm1 O7 H7A 120.0 . . ?
Tm1 O7 H7B 129.7 . . ?
H7A O7 H7B 109.4 . . ?
Tm1 O8 H8B 131.2 . . ?
Tm1 O8 H8A 118.2 . . ?
H8B O8 H8A 105.8 . . ?

loop_
_geom_bond_atom_site_label_1
_geom_bond_atom_site_label_2
_geom_bond_distance
_geom_bond_site_symmetry_2
_geom_bond_publ_flag
C1 N7 1.340(6) . ?
C1 C2 1.361(9) . ?
C1 H1 0.9300 . ?
C2 C3 1.380(9) . ?
C2 H2 0.9300 . ?
C3 C4 1.388(9) . ?
C3 H3 0.9300 . ?
C4 C5 1.379(8) . ?
C4 C6 1.463(8) . ?
C5 N7 1.344(6) . ?
C5 H5 0.9300 . ?
C6 N3 1.307(6) . ?
C6 N4 1.360(6) . ?
C7 N2 1.314(6) . ?
C7 N4 1.369(6) . ?
C7 C8 1.466(8) . ?
C8 C12 1.369(8) . ?
C8 C9 1.395(9) . ?
C9 C10 1.379(9) . ?
C9 H9 0.9300 . ?
C10 C11 1.364(9) . ?
C10 H10 0.9300 . ?
C11 N1 1.345(7) . ?
C11 H11 0.9300 . ?
C12 N1 1.338(6) . ?
C12 H12 0.9300 . ?
C13 N6 1.341(7) . ?
C13 C14 1.368(10) . ?
C13 H13 0.9300 . ?
C14 C15 1.369(10) . ?
C14 H14 0.9300 . ?
C15 C16 1.374(9) . ?
C15 H15 0.9300 . ?
C16 C17 1.392(8) . ?
C16 C18 1.471(9) . ?
C17 N6 1.353(6) . ?
C17 H17 0.9300 . ?
C18 N10 1.304(6) . ?
C18 N11 1.369(6) . ?
C19 N9 1.308(6) . ?
C19 N11 1.359(6) . ?
C19 C20 1.481(9) . ?
C20 C21 1.375(9) . ?
C20 C24 1.386(8) . ?
C21 C22 1.374(10) . ?
C21 H21 0.9300 . ?
C22 C23 1.379(9) . ?
C22 H22 0.9300 . ?
C23 N8 1.344(7) . ?
C23 H23 0.9300 . ?
C24 N8 1.339(6) . ?
C24 H24 0.9300 . ?
Cl1 O15 1.3993(18) . ?
Cl1 O16 1.4148(18) . ?
Cl1 O14 1.4206(18) . ?
Cl1 O13 1.4290(18) . ?
Cl2 O9 1.320(2) . ?
Cl2 O12 1.326(2) . ?
Cl2 O11 1.377(3) . ?
Cl2 O10 1.411(2) . ?
Cl3 O20 1.3673 . ?
Cl3 O19 1.3955 . ?
Cl3 O18 1.4096 . ?
Cl3 O17 1.4174 . ?
Tm1 O4 2.2606 . ?
Tm1 O1 2.2725 1_545 ?
Tm1 O2 2.2818 . ?
Tm1 O3 2.2846 1_565 ?
Tm1 O6 2.3472 . ?
Tm1 O7 2.3602 . ?
Tm1 O8 2.3679 . ?
Tm1 O5 2.3866 . ?
N1 O4 1.3313 . ?
N2 N3 1.3827 . ?
N4 N5 1.3962 . ?
N5 H5C 0.8988 . ?
N5 H5D 0.8968 . ?
N6 O2 1.3236 . ?
N7 O3 1.3354 . ?
N8 O1 1.3245 . ?
N9 N10 1.3719 . ?
N11 N12 1.4048 . ?
N12 H12A 0.9006 . ?
N12 H12B 0.8981 . ?
O1 Tm1 2.2725 1_565 ?
O3 Tm1 2.2846 1_545 ?
O5 H5B 0.8482 . ?
O5 H5A 0.8479 . ?
O6 H6B 0.8497 . ?
O6 H6A 0.8450 . ?
O7 H7A 0.8455 . ?
O7 H7B 0.8474 . ?
O8 H8B 0.8503 . ?
O8 H8A 0.8505 . ?

loop_
_geom_hbond_atom_site_label_D
_geom_hbond_atom_site_label_H
_geom_hbond_atom_site_label_A
_geom_hbond_distance_DH
_geom_hbond_distance_HA
_geom_hbond_distance_DA
_geom_hbond_angle_DHA
_geom_hbond_site_symmetry_A
O8 H8B N10 0.85 2.05 2.838 154.4 2_676
O6 H6B N3 0.85 1.94 2.765 163.8 2_767
O5 H5B O9 0.85 2.19 2.971 153.2 1_655
O5 H5B O11 0.85 2.65 3.253 128.7 1_655
O5 H5B Cl2 0.85 3.01 3.768(2) 149.9 1_655
O6 H6A O14 0.85 2.10 2.905 159.1 1_565
O5 H5A N2 0.85 1.96 2.802 171.0 2_767
O5 H5A N3 0.85 2.62 3.312 139.9 2_767
O7 H7A O12 0.85 2.16 2.963 158.7 .
O7 H7B N9 0.85 1.87 2.717 175.4 2_676
O7 H7B N10 0.85 2.55 3.315 150.7 2_676
N5 H5C O9 0.90 2.32 3.024 134.7 1_655
N5 H5D O16 0.90 2.33 2.891 120.6 .
N5 H5D O17 0.90 2.27 3.051 145.9 .
N12 H12A O12 0.90 2.62 3.200 123.0 1_565
N12 H12A O10 0.90 2.79 3.492 135.6 1_565
N12 H12B O17 0.90 2.18 2.933 141.0 1_565
N12 H12B O16 0.90 2.47 3.123 130.3 1_565
O8 H8A O18 0.85 2.04 2.879 168.2 1_565

loop_
_geom_torsion_atom_site_label_1
_geom_torsion_atom_site_label_2
_geom_torsion_atom_site_label_3
_geom_torsion_atom_site_label_4
_geom_torsion
_geom_torsion_site_symmetry_1
_geom_torsion_site_symmetry_2
_geom_torsion_site_symmetry_3
_geom_torsion_site_symmetry_4
_geom_torsion_publ_flag
N7 C1 C2 C3 -0.2(10) . . . . ?
C1 C2 C3 C4 1.2(10) . . . . ?
C2 C3 C4 C5 -0.7(9) . . . . ?
C2 C3 C4 C6 172.3(6) . . . . ?
C3 C4 C5 N7 -0.8(9) . . . . ?
C6 C4 C5 N7 -173.8(5) . . . . ?
C5 C4 C6 N3 133.3(6) . . . . ?
C3 C4 C6 N3 -39.6(9) . . . . ?
C5 C4 C6 N4 -39.3(9) . . . . ?
C3 C4 C6 N4 147.7(6) . . . . ?
N2 C7 C8 C12 176.7(5) . . . . ?
N4 C7 C8 C12 -8.2(9) . . . . ?
N2 C7 C8 C9 -6.5(9) . . . . ?
N4 C7 C8 C9 168.7(5) . . . . ?
C12 C8 C9 C10 -0.9(10) . . . . ?
C7 C8 C9 C10 -177.9(6) . . . . ?
C8 C9 C10 C11 0.5(11) . . . . ?
C9 C10 C11 N1 -0.4(10) . . . . ?
C9 C8 C12 N1 1.3(9) . . . . ?
C7 C8 C12 N1 178.1(5) . . . . ?
N6 C13 C14 C15 -1.4(10) . . . . ?
C13 C14 C15 C16 1.3(11) . . . . ?
C14 C15 C16 C17 0.0(10) . . . . ?
C14 C15 C16 C18 173.3(6) . . . . ?
C15 C16 C17 N6 -1.3(9) . . . . ?
C18 C16 C17 N6 -174.8(5) . . . . ?
C15 C16 C18 N10 -38.7(9) . . . . ?
C17 C16 C18 N10 134.6(6) . . . . ?
C15 C16 C18 N11 146.8(6) . . . . ?
C17 C16 C18 N11 -39.9(9) . . . . ?
N9 C19 C20 C21 -7.4(9) . . . . ?
N11 C19 C20 C21 167.4(6) . . . . ?
N9 C19 C20 C24 174.8(5) . . . . ?
N11 C19 C20 C24 -10.3(10) . . . . ?
C24 C20 C21 C22 0.5(10) . . . . ?
C19 C20 C21 C22 -177.4(6) . . . . ?
C20 C21 C22 C23 -1.0(12) . . . . ?
C21 C22 C23 N8 1.3(11) . . . . ?
C21 C20 C24 N8 -0.2(9) . . . . ?
C19 C20 C24 N8 177.5(5) . . . . ?
C8 C12 N1 O4 178.9(4) . . . . ?
C8 C12 N1 C11 -1.2(8) . . . . ?
C10 C11 N1 O4 -179.3(5) . . . . ?
C10 C11 N1 C12 0.8(8) . . . . ?
N4 C7 N2 N3 -1.4(4) . . . . ?
C8 C7 N2 N3 174.5(4) . . . . ?
N4 C6 N3 N2 0.8(4) . . . . ?
C4 C6 N3 N2 -173.0(5) . . . . ?
C7 N2 N3 C6 0.4(4) . . . . ?
N3 C6 N4 C7 -1.7(5) . . . . ?
C4 C6 N4 C7 171.8(6) . . . . ?
N3 C6 N4 N5 173.40(17) . . . . ?
C4 C6 N4 N5 -13.1(7) . . . . ?
N2 C7 N4 C6 1.9(5) . . . . ?
C8 C7 N4 C6 -173.8(6) . . . . ?
N2 C7 N4 N5 -173.42(18) . . . . ?
C8 C7 N4 N5 10.9(7) . . . . ?
C14 C13 N6 O2 179.9(5) . . . . ?
C14 C13 N6 C17 0.1(8) . . . . ?
C16 C17 N6 O2 -178.6(4) . . . . ?
C16 C17 N6 C13 1.2(7) . . . . ?
C2 C1 N7 O3 -179.4(5) . . . . ?
C2 C1 N7 C5 -1.3(8) . . . . ?
C4 C5 N7 O3 179.9(4) . . . . ?
C4 C5 N7 C1 1.8(7) . . . . ?
C20 C24 N8 O1 179.1(4) . . . . ?
C20 C24 N8 C23 0.5(8) . . . . ?
C22 C23 N8 O1 -179.7(5) . . . . ?
C22 C23 N8 C24 -1.0(8) . . . . ?
N11 C19 N9 N10 -2.0(4) . . . . ?
C20 C19 N9 N10 173.8(4) . . . . ?
N11 C18 N10 N9 2.4(4) . . . . ?
C16 C18 N10 N9 -172.9(5) . . . . ?
C19 N9 N10 C18 -0.3(4) . . . . ?
N9 C19 N11 C18 3.4(5) . . . . ?
C20 C19 N11 C18 -172.0(6) . . . . ?
N9 C19 N11 N12 -171.54(19) . . . . ?
C20 C19 N11 N12 13.1(7) . . . . ?
N10 C18 N11 C19 -3.6(5) . . . . ?
C16 C18 N11 C19 171.6(6) . . . . ?
N10 C18 N11 N12 170.93(17) . . . . ?
C16 C18 N11 N12 -13.9(7) . . . . ?
C24 N8 O1 Tm1 -81.0(3) . . . 1_565 ?
C23 N8 O1 Tm1 97.7(3) . . . 1_565 ?
C13 N6 O2 Tm1 86.8(3) . . . . ?
C17 N6 O2 Tm1 -93.4(3) . . . . ?
O4 Tm1 O2 N6 -108.8 . . . . ?
O1 Tm1 O2 N6 -11.0 1_545 . . . ?
O3 Tm1 O2 N6 97.5 1_565 . . . ?
O6 Tm1 O2 N6 171.8 . . . . ?
O7 Tm1 O2 N6 -43.8 . . . . ?
O8 Tm1 O2 N6 31.5 . . . . ?
O5 Tm1 O2 N6 178.4 . . . . ?
C1 N7 O3 Tm1 89.6(3) . . . 1_545 ?
C5 N7 O3 Tm1 -88.6(3) . . . 1_545 ?
C12 N1 O4 Tm1 -86.2(3) . . . . ?
C11 N1 O4 Tm1 93.9(3) . . . . ?
O1 Tm1 O4 N1 95.0 1_545 . . . ?
O2 Tm1 O4 N1 -112.9 . . . . ?
O3 Tm1 O4 N1 1.2 1_565 . . . ?
O6 Tm1 O4 N1 -46.7 . . . . ?
O7 Tm1 O4 N1 172.1 . . . . ?
O8 Tm1 O4 N1 171.4 . . . . ?
O5 Tm1 O4 N1 28.5 . . . . ?
